data_7036880
loop_
_publ_author_name
'Li, Shuyu'
'Wang, Xingyong'
'Zhang, Zaichao'
'Zhao, Yue'
'Wang, Xinping'

_publ_section_title
;
 Isolation and structural characterization of a mainly ligand-based
 dimetallic radical.
;
_journal_issue 46
_journal_name_full 'Dalton transactions (Cambridge, England : 2003)'
_journal_page_first 19754
_journal_page_last 19757
_journal_paper_doi 10.1039/c5dt03578c
_journal_volume 44
_journal_year 2015
_chemical_formula_moiety 'C24 H29 O4 Ru2, C16 Al F36 O4'
_chemical_formula_sum 'C40 H29 Al F36 O8 Ru2'
_chemical_formula_weight 1550.75
_chemical_name_systematic
; 
 ? 
;
_space_group_IT_number 14
_symmetry_cell_setting monoclinic
_symmetry_space_group_name_Hall '-P 2ybc'
_symmetry_space_group_name_H-M 'P 1 21/c 1'
_atom_sites_solution_hydrogens geom
_atom_sites_solution_primary direct
_atom_sites_solution_secondary difmap
_audit_creation_method SHELXL-97
_audit_update_record
;
2015-05-18 deposited with the CCDC.
2015-10-13 downloaded from the CCDC.
;
_cell_angle_alpha 90.00
_cell_angle_beta 93.2180(10)
_cell_angle_gamma 90.00
_cell_formula_units_Z 4
_cell_length_a 14.5300(10)
_cell_length_b 16.2986(11)
_cell_length_c 22.1066(15)
_cell_measurement_reflns_used 9417
_cell_measurement_temperature 123(2)
_cell_measurement_theta_max 27.58
_cell_measurement_theta_min 2.23
_cell_volume 5227.0(6)
_computing_cell_refinement 'Bruker SAINT'
_computing_data_collection 'Bruker APEX DUO'
_computing_data_reduction 'Bruker SAINT'
_computing_molecular_graphics 'Bruker SHELXTL'
_computing_publication_material 'Bruker SHELXTL'
_computing_structure_refinement 'SHELXL-97 (Sheldrick, 1997)'
_computing_structure_solution 'SHELXS-97 (Sheldrick, 1990)'
_diffrn_ambient_temperature 123(2)
_diffrn_measured_fraction_theta_full 0.997
_diffrn_measured_fraction_theta_max 0.997
_diffrn_radiation_monochromator graphite
_diffrn_radiation_source 'fine-focus sealed tube'
_diffrn_radiation_type MoK\a
_diffrn_radiation_wavelength 0.71073
_diffrn_reflns_av_R_equivalents 0.0639
_diffrn_reflns_av_sigmaI/netI 0.0486
_diffrn_reflns_limit_h_max 18
_diffrn_reflns_limit_h_min -16
_diffrn_reflns_limit_k_max 16
_diffrn_reflns_limit_k_min -21
_diffrn_reflns_limit_l_max 28
_diffrn_reflns_limit_l_min -28
_diffrn_reflns_number 34796
_diffrn_reflns_theta_full 27.61
_diffrn_reflns_theta_max 27.61
_diffrn_reflns_theta_min 1.40
_exptl_absorpt_coefficient_mu 0.773
_exptl_absorpt_correction_T_max 0.8545
_exptl_absorpt_correction_T_min 0.8243
_exptl_absorpt_correction_type multi-scan
_exptl_absorpt_process_details 'SADABS (Bruker, 2011)'
_exptl_crystal_colour orange
_exptl_crystal_density_diffrn 1.971
_exptl_crystal_density_method 'not measured'
_exptl_crystal_description block
_exptl_crystal_F_000 3032
_exptl_crystal_size_max 0.26
_exptl_crystal_size_mid 0.23
_exptl_crystal_size_min 0.21
_refine_diff_density_max 0.549
_refine_diff_density_min -0.667
_refine_diff_density_rms 0.084
_refine_ls_extinction_method none
_refine_ls_goodness_of_fit_ref 1.052
_refine_ls_hydrogen_treatment constr
_refine_ls_matrix_type full
_refine_ls_number_parameters 1029
_refine_ls_number_reflns 12107
_refine_ls_number_restraints 1040
_refine_ls_restrained_S_all 1.046
_refine_ls_R_factor_all 0.0366
_refine_ls_R_factor_gt 0.0294
_refine_ls_shift/su_max 0.003
_refine_ls_shift/su_mean 0.000
_refine_ls_structure_factor_coef Fsqd
_refine_ls_weighting_details 'calc w=1/[\s^2^(Fo^2^)+(0.0381P)^2^+0.7562P] where P=(Fo^2^+2Fc^2^)/3'
_refine_ls_weighting_scheme calc
_refine_ls_wR_factor_gt 0.0745
_refine_ls_wR_factor_ref 0.0785
_reflns_number_gt 10311
_reflns_number_total 12107
_reflns_threshold_expression >2sigma(I)
_cod_data_source_file c5dt03578c2.cif
_cod_data_source_block 1
_cod_depositor_comments
;
The following automatic conversions were performed:

'_symmetry_cell_setting' value 'Monoclinic' changed to 'monoclinic'
according to
/usr/data/users/saulius/crontab/automatic-downloads/rss-feeds/RSC/lib/dictionaries/cif_core.dic
dictionary named 'cif_core.dic' version 2.4.2 from 2011-04-26.

Automatic conversion script
Id: cif_fix_values 3271 2015-04-21 07:52:19Z andrius 

 Adding full bibliography for 7036879--7036880.cif.
;
_cod_original_sg_symbol_Hall '-P 2ybc  '
_cod_original_sg_symbol_H-M 'P2(1)/c  '
_cod_database_code 7036880

loop_
_symmetry_equiv_pos_as_xyz
'x, y, z'
'-x, y+1/2, -z+1/2'
'-x, -y, -z'
'x, -y-1/2, z-1/2'

loop_
_atom_site_label
_atom_site_type_symbol
_atom_site_fract_x
_atom_site_fract_y
_atom_site_fract_z
_atom_site_U_iso_or_equiv
_atom_site_adp_type
_atom_site_occupancy
_atom_site_symmetry_multiplicity
_atom_site_calc_flag
_atom_site_refinement_flags
_atom_site_disorder_assembly
_atom_site_disorder_group
C13 C 0.28504(16) 0.29889(15) 0.15597(10) 0.0240(5) Uani 0.918(3) 1 d PDU A 3
C14 C 0.2185(2) 0.25241(18) 0.11042(11) 0.0395(6) Uani 0.918(3) 1 d PDU A 3
C15 C 0.23380(19) 0.37455(16) 0.18016(11) 0.0367(6) Uani 0.918(3) 1 d PDU A 3
C16 C 0.37071(19) 0.32850(18) 0.12307(12) 0.0412(7) Uani 0.918(3) 1 d PDU A 3
F28 F 0.1712(2) 0.30324(17) 0.07274(11) 0.0567(8) Uani 0.918(3) 1 d PDU A 3
F29 F 0.1579(2) 0.20846(16) 0.13990(15) 0.0574(8) Uani 0.918(3) 1 d PDU A 3
F30 F 0.2643(2) 0.20108(12) 0.07640(8) 0.0626(6) Uani 0.918(3) 1 d PDU A 3
F31 F 0.22978(18) 0.43708(14) 0.14066(11) 0.0549(7) Uani 0.918(3) 1 d PDU A 3
F32 F 0.2769(3) 0.4014(2) 0.23117(12) 0.0568(8) Uani 0.918(3) 1 d PDU A 3
F33 F 0.14800(16) 0.35718(15) 0.19227(10) 0.0549(7) Uani 0.918(3) 1 d PDU A 3
F34 F 0.3481(3) 0.35939(18) 0.06812(13) 0.0578(8) Uani 0.918(3) 1 d PDU A 3
F35 F 0.42768(19) 0.2663(3) 0.11591(17) 0.0630(8) Uani 0.918(3) 1 d PDU A 3
F36 F 0.41598(15) 0.38638(16) 0.15442(11) 0.0621(7) Uani 0.918(3) 1 d PDU A 3
C13' C 0.2953(10) 0.3004(9) 0.1547(7) 0.036(2) Uani 0.082(3) 1 d PDU A 4
C14' C 0.1924(9) 0.2896(10) 0.1342(7) 0.039(3) Uani 0.082(3) 1 d PDU A 4
C15' C 0.3111(11) 0.3894(7) 0.1766(7) 0.039(3) Uani 0.082(3) 1 d PDU A 4
C16' C 0.3564(12) 0.2801(10) 0.1022(6) 0.039(3) Uani 0.082(3) 1 d PDU A 4
F28' F 0.1738(19) 0.3265(18) 0.0808(8) 0.039(5) Uani 0.082(3) 1 d PDU A 4
F29' F 0.169(2) 0.2114(12) 0.1289(16) 0.050(6) Uani 0.082(3) 1 d PDU A 4
F30' F 0.1401(11) 0.3258(14) 0.1741(9) 0.032(4) Uani 0.082(3) 1 d PDU A 4
F31' F 0.2715(14) 0.4441(12) 0.1390(12) 0.043(5) Uani 0.082(3) 1 d PDU A 4
F32' F 0.278(2) 0.4015(19) 0.2307(10) 0.048(7) Uani 0.082(3) 1 d PDU A 4
F33' F 0.4001(10) 0.4070(12) 0.1812(8) 0.034(4) Uani 0.082(3) 1 d PDU A 4
F34' F 0.355(3) 0.3396(14) 0.0611(11) 0.042(5) Uani 0.082(3) 1 d PDU A 4
F35' F 0.4435(12) 0.268(2) 0.1213(16) 0.041(6) Uani 0.082(3) 1 d PDU A 4
F36' F 0.3264(16) 0.2117(10) 0.0741(7) 0.045(4) Uani 0.082(3) 1 d PDU A 4
C1 C 0.2753(3) 0.0163(3) 0.2327(2) 0.0209(10) Uani 0.623(7) 1 d PDU B 1
C2 C 0.3303(5) 0.0180(5) 0.1748(3) 0.0305(14) Uani 0.623(7) 1 d PDU B 1
C3 C 0.3360(4) -0.0237(3) 0.2854(2) 0.0279(11) Uani 0.623(7) 1 d PDU B 1
C4 C 0.1874(3) -0.0360(3) 0.2212(3) 0.0410(12) Uani 0.623(7) 1 d PDU B 1
F1 F 0.3733(8) -0.0527(5) 0.1644(5) 0.041(2) Uani 0.623(7) 1 d PDU B 1
F2 F 0.3923(4) 0.0781(4) 0.1776(2) 0.0350(11) Uani 0.623(7) 1 d PDU B 1
F3 F 0.2743(4) 0.0326(4) 0.1261(2) 0.0497(13) Uani 0.623(7) 1 d PDU B 1
F4 F 0.3349(3) -0.1063(2) 0.28225(18) 0.0400(8) Uani 0.623(7) 1 d PDU B 1
F5 F 0.3061(3) -0.0024(2) 0.33850(13) 0.0451(9) Uani 0.623(7) 1 d PDU B 1
F6 F 0.4237(3) -0.0005(3) 0.2838(2) 0.0394(9) Uani 0.623(7) 1 d PDU B 1
F7 F 0.2028(4) -0.1069(3) 0.1931(2) 0.0528(12) Uani 0.623(7) 1 d PDU B 1
F8 F 0.1245(2) 0.0051(2) 0.1880(3) 0.0615(14) Uani 0.623(7) 1 d PDU B 1
F9 F 0.1504(3) -0.05375(19) 0.2734(3) 0.0619(13) Uani 0.623(7) 1 d PDU B 1
C1' C 0.2668(5) 0.0168(5) 0.2241(4) 0.0251(18) Uani 0.377(7) 1 d PDU B 2
C2' C 0.3420(7) 0.0201(7) 0.1774(4) 0.0236(19) Uani 0.377(7) 1 d PDU B 2
C3' C 0.3019(7) -0.0344(5) 0.2798(4) 0.0366(19) Uani 0.377(7) 1 d PDU B 2
C4' C 0.1776(5) -0.0205(5) 0.1947(4) 0.0360(18) Uani 0.377(7) 1 d PDU B 2
F1' F 0.3831(11) -0.0525(7) 0.1698(8) 0.026(2) Uani 0.377(7) 1 d PDU B 2
F2' F 0.4072(7) 0.0730(7) 0.1952(4) 0.0333(19) Uani 0.377(7) 1 d PDU B 2
F3' F 0.3074(5) 0.0443(7) 0.1236(4) 0.0359(15) Uani 0.377(7) 1 d PDU B 2
F4' F 0.2936(6) -0.1142(4) 0.2697(4) 0.0544(18) Uani 0.377(7) 1 d PDU B 2
F5' F 0.2534(7) -0.0158(4) 0.3274(3) 0.0597(19) Uani 0.377(7) 1 d PDU B 2
F6' F 0.3910(6) -0.0178(5) 0.2938(4) 0.0480(19) Uani 0.377(7) 1 d PDU B 2
F7' F 0.1933(6) -0.0920(5) 0.1668(4) 0.054(2) Uani 0.377(7) 1 d PDU B 2
F8' F 0.1371(3) 0.0300(5) 0.1553(3) 0.0527(17) Uani 0.377(7) 1 d PDU B 2
F9' F 0.1179(4) -0.0357(4) 0.2374(4) 0.0571(19) Uani 0.377(7) 1 d PDU B 2
Al1 Al 0.28963(4) 0.19036(3) 0.26406(2) 0.01712(11) Uani 1 1 d . A .
C5 C 0.13252(14) 0.23449(13) 0.33694(9) 0.0240(4) Uani 1 1 d . B .
C6 C 0.16641(17) 0.20750(16) 0.40174(10) 0.0356(5) Uani 1 1 d . . .
C7 C 0.05964(16) 0.17200(17) 0.31109(12) 0.0394(6) Uani 1 1 d . . .
C8 C 0.08678(16) 0.32081(15) 0.33990(10) 0.0343(5) Uani 1 1 d . . .
C9 C 0.46854(14) 0.20918(13) 0.33416(9) 0.0255(4) Uani 1 1 d . B .
C10 C 0.52559(15) 0.25136(14) 0.28551(10) 0.0298(5) Uani 1 1 d . . .
C11 C 0.52641(16) 0.13852(17) 0.36381(11) 0.0405(6) Uani 1 1 d . . .
C12 C 0.44552(17) 0.27343(17) 0.38326(10) 0.0390(6) Uani 1 1 d . . .
C17 C 0.13522(15) 0.61436(13) 0.92661(9) 0.0273(4) Uani 1 1 d . . .
C18 C 0.04514(17) 0.57010(16) 0.92889(12) 0.0415(6) Uani 1 1 d . . .
H18A H 0.0444 0.5233 0.9011 0.062 Uiso 1 1 calc R . .
H18B H -0.0054 0.6076 0.9169 0.062 Uiso 1 1 calc R . .
H18C H 0.0375 0.5505 0.9702 0.062 Uiso 1 1 calc R . .
C19 C 0.21992(15) 0.59234(13) 0.95893(9) 0.0267(4) Uani 1 1 d . . .
C20 C 0.23290(18) 0.52163(15) 1.00176(11) 0.0383(5) Uani 1 1 d . . .
H20A H 0.1746 0.5100 1.0203 0.057 Uiso 1 1 calc R . .
H20B H 0.2802 0.5355 1.0334 0.057 Uiso 1 1 calc R . .
H20C H 0.2523 0.4732 0.9795 0.057 Uiso 1 1 calc R . .
C21 C 0.29175(14) 0.64438(12) 0.93952(9) 0.0232(4) Uani 1 1 d . . .
C22 C 0.39264(15) 0.63295(14) 0.95438(10) 0.0300(5) Uani 1 1 d . . .
H22A H 0.4015 0.5990 0.9908 0.045 Uiso 1 1 calc R . .
H22B H 0.4217 0.6866 0.9616 0.045 Uiso 1 1 calc R . .
H22C H 0.4207 0.6058 0.9204 0.045 Uiso 1 1 calc R . .
C23 C 0.25209(13) 0.69762(12) 0.89216(8) 0.0212(4) Uani 1 1 d . . .
C24 C 0.30107(14) 0.75830(12) 0.85883(8) 0.0227(4) Uani 1 1 d . . .
H24A H 0.2719 0.7688 0.8180 0.027 Uiso 1 1 calc R . .
H24B H 0.3670 0.7446 0.8559 0.027 Uiso 1 1 calc R . .
C25 C 0.15440(14) 0.68031(12) 0.88623(9) 0.0231(4) Uani 1 1 d . . .
C26 C 0.08810(16) 0.71569(14) 0.83949(10) 0.0320(5) Uani 1 1 d . . .
H26A H 0.1078 0.7712 0.8292 0.048 Uiso 1 1 calc R . .
H26B H 0.0265 0.7179 0.8554 0.048 Uiso 1 1 calc R . .
H26C H 0.0864 0.6812 0.8031 0.048 Uiso 1 1 calc R . .
C27 C 0.07097(15) 0.77709(14) 0.98856(9) 0.0287(5) Uani 1 1 d . . .
C28 C 0.19767(15) 0.70104(15) 1.06670(10) 0.0306(5) Uani 1 1 d . . .
C29 C 0.15760(14) 0.94097(13) 0.88407(9) 0.0253(4) Uani 1 1 d . . .
C30 C 0.05575(14) 0.93022(14) 0.87169(11) 0.0335(5) Uani 1 1 d . . .
H30A H 0.0263 0.9842 0.8675 0.050 Uiso 1 1 calc R . .
H30B H 0.0300 0.9005 0.9054 0.050 Uiso 1 1 calc R . .
H30C H 0.0444 0.8990 0.8341 0.050 Uiso 1 1 calc R . .
C31 C 0.19852(14) 0.97580(12) 0.93875(9) 0.0246(4) Uani 1 1 d . . .
C32 C 0.14747(16) 1.00143(15) 0.99265(10) 0.0334(5) Uani 1 1 d . . .
H32A H 0.1225 1.0567 0.9860 0.050 Uiso 1 1 calc R . .
H32B H 0.1897 1.0014 1.0288 0.050 Uiso 1 1 calc R . .
H32C H 0.0969 0.9630 0.9984 0.050 Uiso 1 1 calc R . .
C33 C 0.29315(14) 0.99290(12) 0.92946(9) 0.0239(4) Uani 1 1 d . . .
C34 C 0.35822(15) 1.03669(13) 0.97338(10) 0.0299(5) Uani 1 1 d . . .
H34A H 0.3425 1.0951 0.9740 0.045 Uiso 1 1 calc R . .
H34B H 0.4215 1.0301 0.9609 0.045 Uiso 1 1 calc R . .
H34C H 0.3533 1.0134 1.0140 0.045 Uiso 1 1 calc R . .
C35 C 0.31083(14) 0.96675(12) 0.86843(9) 0.0242(4) Uani 1 1 d . . .
C36 C 0.39830(15) 0.98003(14) 0.83703(10) 0.0324(5) Uani 1 1 d . . .
H36A H 0.4086 0.9337 0.8100 0.049 Uiso 1 1 calc R . .
H36B H 0.4501 0.9843 0.8672 0.049 Uiso 1 1 calc R . .
H36C H 0.3935 1.0308 0.8133 0.049 Uiso 1 1 calc R . .
C37 C 0.22589(14) 0.93669(12) 0.84085(9) 0.0254(4) Uani 1 1 d . . .
C38 C 0.20997(17) 0.91396(14) 0.77544(9) 0.0334(5) Uani 1 1 d . . .
H38A H 0.1656 0.8687 0.7717 0.050 Uiso 1 1 calc R . .
H38B H 0.2684 0.8968 0.7593 0.050 Uiso 1 1 calc R . .
H38C H 0.1856 0.9615 0.7526 0.050 Uiso 1 1 calc R . .
C39 C 0.40401(15) 0.84489(13) 0.94687(9) 0.0263(4) Uani 1 1 d . . .
C40 C 0.25826(14) 0.83265(13) 1.01009(9) 0.0260(4) Uani 1 1 d . . .
F10 F 0.09840(11) 0.17962(10) 0.43445(7) 0.0510(4) Uani 1 1 d . . .
F11 F 0.22847(11) 0.14775(10) 0.39880(7) 0.0505(4) Uani 1 1 d . . .
F12 F 0.20628(11) 0.26963(11) 0.43216(6) 0.0514(4) Uani 1 1 d . . .
F13 F -0.02308(10) 0.18357(12) 0.33381(8) 0.0618(5) Uani 1 1 d . . .
F14 F 0.04902(10) 0.17825(11) 0.25131(7) 0.0510(4) Uani 1 1 d . . .
F15 F 0.08484(11) 0.09516(9) 0.32402(8) 0.0523(4) Uani 1 1 d . . .
F16 F 0.03099(10) 0.32757(10) 0.38603(6) 0.0474(4) Uani 1 1 d . . .
F17 F 0.14978(11) 0.37903(9) 0.34630(7) 0.0477(4) Uani 1 1 d . . .
F18 F 0.03588(10) 0.33695(10) 0.28937(6) 0.0484(4) Uani 1 1 d . . .
F19 F 0.61375(9) 0.26253(10) 0.30460(7) 0.0432(4) Uani 1 1 d . . .
F20 F 0.52478(9) 0.20612(9) 0.23517(6) 0.0353(3) Uani 1 1 d . . .
F21 F 0.49031(9) 0.32451(8) 0.27039(6) 0.0369(3) Uani 1 1 d . . .
F22 F 0.59374(10) 0.16767(13) 0.40260(7) 0.0639(5) Uani 1 1 d . . .
F23 F 0.47483(10) 0.08837(10) 0.39503(7) 0.0486(4) Uani 1 1 d . . .
F24 F 0.56668(10) 0.09388(10) 0.32225(8) 0.0545(4) Uani 1 1 d . . .
F25 F 0.51707(11) 0.32192(11) 0.39902(7) 0.0570(5) Uani 1 1 d . . .
F26 F 0.37659(10) 0.32136(9) 0.36329(7) 0.0450(4) Uani 1 1 d . . .
F27 F 0.41971(11) 0.23605(11) 0.43336(6) 0.0525(4) Uani 1 1 d . . .
O1 O 0.24762(9) 0.09366(8) 0.24534(6) 0.0224(3) Uani 1 1 d D . .
O2 O 0.20338(9) 0.24101(9) 0.30051(6) 0.0222(3) Uani 1 1 d . . .
O3 O 0.38956(9) 0.17656(9) 0.30913(6) 0.0216(3) Uani 1 1 d . . .
O4 O 0.31471(9) 0.24871(9) 0.20189(6) 0.0229(3) Uani 1 1 d D . .
O5 O -0.00072(11) 0.80518(11) 0.98924(7) 0.0387(4) Uani 1 1 d . . .
O6 O 0.20412(12) 0.68521(13) 1.11691(7) 0.0468(5) Uani 1 1 d . . .
O7 O 0.48076(10) 0.84657(11) 0.96080(8) 0.0376(4) Uani 1 1 d . . .
O8 O 0.27405(13) 0.86362(10) 1.05705(7) 0.0381(4) Uani 1 1 d . . .
Ru1 Ru 0.185870(10) 0.723167(10) 0.981799(7) 0.02085(5) Uani 1 1 d . . .
Ru2 Ru 0.279271(10) 0.858795(9) 0.922520(6) 0.01872(5) Uani 1 1 d . . .

loop_
_atom_site_aniso_label
_atom_site_aniso_U_11
_atom_site_aniso_U_22
_atom_site_aniso_U_33
_atom_site_aniso_U_23
_atom_site_aniso_U_13
_atom_site_aniso_U_12
C13 0.0312(11) 0.0241(11) 0.0164(9) 0.0036(8) 0.0003(8) 0.0036(9)
C14 0.0515(16) 0.0386(15) 0.0269(12) 0.0025(11) -0.0111(11) 0.0018(13)
C15 0.0551(16) 0.0304(13) 0.0244(11) 0.0051(10) -0.0006(10) 0.0138(12)
C16 0.0430(15) 0.0446(16) 0.0366(14) 0.0189(12) 0.0071(11) 0.0074(13)
F28 0.0704(15) 0.0606(18) 0.0355(11) 0.0090(11) -0.0277(10) 0.0072(13)
F29 0.0519(13) 0.0641(15) 0.0534(17) 0.0128(11) -0.0212(11) -0.0234(11)
F30 0.1102(19) 0.0448(11) 0.0313(9) -0.0138(8) -0.0084(11) 0.0114(13)
F31 0.0866(18) 0.0339(10) 0.0446(10) 0.0162(8) 0.0074(13) 0.0268(12)
F32 0.1028(19) 0.0304(13) 0.0361(14) -0.0080(13) -0.0071(14) 0.0130(14)
F33 0.0496(13) 0.0711(17) 0.0455(13) 0.0165(11) 0.0146(10) 0.0338(12)
F34 0.0691(15) 0.0671(16) 0.0391(14) 0.0322(12) 0.0190(11) 0.0165(14)
F35 0.0505(14) 0.0811(18) 0.0606(16) 0.0356(14) 0.0321(13) 0.0309(15)
F36 0.0575(12) 0.0640(15) 0.0639(15) 0.0297(12) -0.0043(11) -0.0274(11)
C13' 0.046(4) 0.034(4) 0.027(4) 0.006(4) -0.004(4) 0.007(4)
C14' 0.045(5) 0.040(5) 0.030(5) 0.005(5) -0.007(5) 0.004(5)
C15' 0.055(5) 0.032(5) 0.029(5) 0.009(5) -0.005(5) 0.007(5)
C16' 0.043(5) 0.044(5) 0.030(5) 0.016(5) 0.007(5) 0.004(5)
F28' 0.037(9) 0.045(10) 0.034(9) 0.005(8) -0.019(7) 0.012(8)
F29' 0.060(11) 0.050(10) 0.039(10) 0.007(9) -0.019(9) -0.022(10)
F30' 0.009(6) 0.049(10) 0.040(9) 0.013(7) 0.008(6) 0.009(7)
F31' 0.066(10) 0.025(8) 0.038(8) 0.019(7) -0.003(9) 0.015(8)
F32' 0.079(12) 0.033(12) 0.032(12) -0.002(12) -0.003(11) 0.011(12)
F33' 0.040(8) 0.039(9) 0.022(8) 0.010(7) -0.011(7) -0.015(7)
F34' 0.055(10) 0.060(10) 0.013(8) 0.018(8) 0.012(7) 0.015(9)
F35' 0.025(9) 0.057(10) 0.043(10) 0.028(9) 0.011(8) 0.007(8)
F36' 0.065(10) 0.045(9) 0.024(7) -0.016(7) 0.001(8) -0.006(9)
C1 0.0183(18) 0.0178(19) 0.026(2) -0.0045(16) -0.0010(15) -0.0052(16)
C2 0.038(3) 0.024(2) 0.029(2) -0.007(2) -0.004(2) 0.004(2)
C3 0.035(3) 0.0187(19) 0.030(2) 0.0004(16) 0.003(2) 0.001(2)
C4 0.031(2) 0.024(2) 0.068(3) -0.007(2) -0.005(2) -0.0022(17)
F1 0.046(4) 0.034(3) 0.042(3) -0.011(2) 0.002(2) 0.011(2)
F2 0.043(3) 0.0277(15) 0.036(3) -0.0011(19) 0.0194(18) -0.0013(17)
F3 0.076(4) 0.045(2) 0.0259(17) -0.0067(15) -0.016(2) 0.020(3)
F4 0.055(2) 0.0217(13) 0.0434(17) 0.0078(11) 0.0026(15) 0.0104(15)
F5 0.075(2) 0.0374(15) 0.0236(12) 0.0045(10) 0.0063(14) 0.0166(17)
F6 0.0297(19) 0.035(2) 0.051(2) -0.0045(15) -0.0172(14) 0.0059(14)
F7 0.0419(16) 0.0253(15) 0.090(3) -0.022(2) -0.009(2) -0.0056(12)
F8 0.0282(17) 0.0384(19) 0.114(4) -0.015(2) -0.033(2) 0.0011(14)
F9 0.046(2) 0.0331(15) 0.110(3) 0.0015(18) 0.037(2) -0.0117(13)
C1' 0.028(3) 0.020(3) 0.027(3) 0.000(3) -0.003(3) 0.006(3)
C2' 0.023(3) 0.027(4) 0.021(3) 0.001(3) 0.004(3) 0.002(3)
C3' 0.052(4) 0.026(3) 0.033(3) 0.003(3) 0.007(3) 0.001(3)
C4' 0.026(3) 0.031(4) 0.052(4) -0.020(3) 0.007(3) -0.008(3)
F1' 0.027(3) 0.017(4) 0.035(4) -0.005(3) 0.008(3) 0.005(3)
F2' 0.024(2) 0.039(4) 0.038(4) -0.016(3) 0.004(3) -0.012(2)
F3' 0.041(3) 0.046(3) 0.021(2) 0.0023(19) 0.003(2) 0.004(3)
F4' 0.084(5) 0.020(2) 0.061(4) 0.012(2) 0.021(4) 0.011(3)
F5' 0.102(5) 0.045(3) 0.035(3) 0.012(2) 0.027(3) 0.018(4)
F6' 0.056(5) 0.042(4) 0.044(3) 0.006(2) -0.019(4) 0.012(4)
F7' 0.042(3) 0.045(4) 0.077(5) -0.041(3) 0.014(3) -0.014(3)
F8' 0.025(2) 0.071(4) 0.060(3) -0.019(3) -0.016(2) 0.002(2)
F9' 0.041(3) 0.045(3) 0.089(5) -0.029(3) 0.034(3) -0.022(2)
Al1 0.0176(3) 0.0172(3) 0.0164(2) 0.0002(2) -0.00129(19) -0.0002(2)
C5 0.0237(10) 0.0289(11) 0.0196(9) -0.0019(8) 0.0017(7) 0.0026(8)
C6 0.0376(12) 0.0436(14) 0.0262(11) 0.0058(10) 0.0060(9) 0.0102(11)
C7 0.0284(11) 0.0461(15) 0.0446(14) -0.0128(11) 0.0107(10) -0.0054(11)
C8 0.0387(12) 0.0386(13) 0.0261(11) -0.0018(9) 0.0059(9) 0.0114(11)
C9 0.0217(9) 0.0325(11) 0.0216(9) 0.0018(8) -0.0042(7) -0.0053(8)
C10 0.0244(10) 0.0334(12) 0.0309(11) 0.0036(9) -0.0027(8) -0.0060(9)
C11 0.0263(11) 0.0553(16) 0.0387(13) 0.0192(12) -0.0081(9) -0.0005(11)
C12 0.0358(13) 0.0521(16) 0.0288(11) -0.0104(11) -0.0014(9) -0.0168(12)
C17 0.0300(11) 0.0226(10) 0.0291(10) 0.0003(8) 0.0001(8) -0.0042(9)
C18 0.0366(13) 0.0326(13) 0.0549(15) 0.0065(11) -0.0003(11) -0.0136(11)
C19 0.0352(11) 0.0220(10) 0.0228(10) 0.0028(8) 0.0005(8) -0.0017(9)
C20 0.0501(14) 0.0283(12) 0.0362(12) 0.0106(10) 0.0001(10) -0.0005(11)
C21 0.0293(10) 0.0210(10) 0.0192(9) -0.0019(7) -0.0007(7) 0.0020(8)
C22 0.0297(11) 0.0312(12) 0.0287(11) 0.0006(9) -0.0029(8) 0.0039(9)
C23 0.0263(10) 0.0187(9) 0.0183(9) -0.0027(7) -0.0017(7) -0.0002(8)
C24 0.0295(10) 0.0229(10) 0.0159(8) -0.0018(7) 0.0015(7) -0.0026(8)
C25 0.0258(10) 0.0209(10) 0.0220(9) -0.0034(8) -0.0023(7) -0.0029(8)
C26 0.0329(12) 0.0313(12) 0.0303(11) 0.0006(9) -0.0108(9) -0.0028(9)
C27 0.0307(11) 0.0336(12) 0.0219(10) 0.0006(8) 0.0035(8) -0.0014(9)
C28 0.0265(10) 0.0405(13) 0.0251(11) 0.0030(9) 0.0036(8) 0.0003(10)
C29 0.0251(10) 0.0203(10) 0.0294(10) 0.0041(8) -0.0067(8) 0.0012(8)
C30 0.0252(11) 0.0317(12) 0.0423(13) 0.0043(10) -0.0095(9) -0.0005(9)
C31 0.0248(10) 0.0190(9) 0.0295(10) -0.0011(8) -0.0040(8) 0.0024(8)
C32 0.0324(11) 0.0314(12) 0.0366(12) -0.0053(10) 0.0032(9) 0.0038(10)
C33 0.0271(10) 0.0173(9) 0.0266(10) 0.0005(8) -0.0040(8) -0.0002(8)
C34 0.0329(11) 0.0259(11) 0.0299(11) -0.0034(9) -0.0064(8) -0.0050(9)
C35 0.0282(10) 0.0187(9) 0.0252(10) 0.0037(8) -0.0018(8) -0.0008(8)
C36 0.0343(12) 0.0281(11) 0.0351(12) 0.0029(9) 0.0056(9) -0.0037(9)
C37 0.0315(11) 0.0171(9) 0.0268(10) 0.0042(8) -0.0057(8) -0.0021(8)
C38 0.0456(13) 0.0290(11) 0.0244(10) 0.0036(9) -0.0083(9) -0.0076(10)
C39 0.0306(11) 0.0215(10) 0.0264(10) -0.0024(8) -0.0027(8) -0.0009(8)
C40 0.0285(10) 0.0265(10) 0.0226(10) 0.0000(8) -0.0018(8) 0.0023(9)
F10 0.0603(10) 0.0579(10) 0.0372(8) 0.0138(7) 0.0241(7) 0.0118(8)
F11 0.0542(9) 0.0592(10) 0.0388(8) 0.0200(7) 0.0101(7) 0.0272(8)
F12 0.0555(9) 0.0723(11) 0.0252(7) -0.0097(7) -0.0074(6) 0.0046(8)
F13 0.0276(7) 0.0782(13) 0.0819(12) -0.0275(10) 0.0226(7) -0.0130(8)
F14 0.0363(8) 0.0722(12) 0.0434(8) -0.0232(8) -0.0076(6) -0.0053(8)
F15 0.0578(10) 0.0324(8) 0.0696(10) -0.0105(7) 0.0306(8) -0.0146(7)
F16 0.0544(9) 0.0512(9) 0.0385(8) -0.0030(7) 0.0186(7) 0.0221(8)
F17 0.0614(10) 0.0265(7) 0.0561(9) -0.0112(7) 0.0103(7) 0.0028(7)
F18 0.0468(8) 0.0611(10) 0.0370(8) 0.0066(7) 0.0001(6) 0.0299(8)
F19 0.0230(7) 0.0565(9) 0.0496(8) 0.0090(7) -0.0033(6) -0.0123(6)
F20 0.0357(7) 0.0418(8) 0.0291(6) -0.0013(6) 0.0082(5) -0.0053(6)
F21 0.0367(7) 0.0301(7) 0.0435(8) 0.0082(6) -0.0018(6) -0.0074(6)
F22 0.0349(8) 0.0995(14) 0.0540(10) 0.0336(10) -0.0265(7) -0.0160(9)
F23 0.0404(8) 0.0574(10) 0.0466(8) 0.0288(7) -0.0097(6) -0.0049(7)
F24 0.0395(8) 0.0528(10) 0.0719(11) 0.0211(9) 0.0075(7) 0.0197(7)
F25 0.0482(9) 0.0750(12) 0.0473(9) -0.0266(8) -0.0013(7) -0.0314(9)
F26 0.0447(8) 0.0380(8) 0.0527(9) -0.0194(7) 0.0054(7) -0.0041(7)
F27 0.0519(9) 0.0823(12) 0.0235(7) -0.0101(7) 0.0032(6) -0.0215(9)
O1 0.0198(6) 0.0183(7) 0.0289(7) -0.0035(6) 0.0009(5) -0.0004(5)
O2 0.0212(7) 0.0234(7) 0.0221(7) -0.0026(6) 0.0025(5) 0.0016(6)
O3 0.0192(6) 0.0236(7) 0.0214(6) 0.0019(5) -0.0039(5) -0.0023(6)
O4 0.0253(7) 0.0223(7) 0.0209(7) 0.0065(6) -0.0001(5) 0.0027(6)
O5 0.0294(8) 0.0488(10) 0.0387(9) 0.0055(8) 0.0077(7) 0.0081(8)
O6 0.0382(9) 0.0778(14) 0.0245(8) 0.0135(9) 0.0029(7) 0.0024(9)
O7 0.0234(8) 0.0388(9) 0.0491(10) -0.0023(8) -0.0104(7) -0.0001(7)
O8 0.0574(11) 0.0356(9) 0.0206(8) -0.0053(7) -0.0049(7) -0.0043(8)
Ru1 0.02178(9) 0.02358(9) 0.01717(8) 0.00168(6) 0.00087(6) -0.00096(6)
Ru2 0.01900(8) 0.01860(8) 0.01811(8) -0.00059(6) -0.00290(5) -0.00156(6)

loop_
_atom_type_symbol
_atom_type_description
_atom_type_scat_dispersion_real
_atom_type_scat_dispersion_imag
_atom_type_scat_source
C C 0.0033 0.0016 'International Tables Vol C Tables 4.2.6.8 and 6.1.1.4'
H H 0.0000 0.0000 'International Tables Vol C Tables 4.2.6.8 and 6.1.1.4'
O O 0.0106 0.0060 'International Tables Vol C Tables 4.2.6.8 and 6.1.1.4'
F F 0.0171 0.0103 'International Tables Vol C Tables 4.2.6.8 and 6.1.1.4'
Al Al 0.0645 0.0514 'International Tables Vol C Tables 4.2.6.8 and 6.1.1.4'
Ru Ru -1.2594 0.8363 'International Tables Vol C Tables 4.2.6.8 and 6.1.1.4'

loop_
_geom_angle_atom_site_label_1
_geom_angle_atom_site_label_2
_geom_angle_atom_site_label_3
_geom_angle
O4 C13 C15 111.11(18)
O4 C13 C16 107.98(19)
C15 C13 C16 109.1(2)
O4 C13 C14 110.6(2)
C15 C13 C14 108.5(2)
C16 C13 C14 109.5(2)
F30 C14 F29 107.7(3)
F30 C14 F28 107.1(2)
F29 C14 F28 107.9(3)
F30 C14 C13 111.2(2)
F29 C14 C13 110.5(2)
F28 C14 C13 112.4(2)
F33 C15 F32 107.6(3)
F33 C15 F31 106.7(2)
F32 C15 F31 107.6(3)
F33 C15 C13 112.1(2)
F32 C15 C13 109.9(2)
F31 C15 C13 112.6(2)
F36 C16 F35 108.2(3)
F36 C16 F34 107.2(3)
F35 C16 F34 107.6(3)
F36 C16 C13 111.4(2)
F35 C16 C13 109.9(3)
F34 C16 C13 112.3(3)
O4 C13' C16' 110.1(10)
O4 C13' C15' 108.7(10)
C16' C13' C15' 111.0(10)
O4 C13' C14' 108.0(10)
C16' C13' C14' 110.1(10)
C15' C13' C14' 108.9(9)
F29' C14' F30' 109.6(13)
F29' C14' F28' 108.6(13)
F30' C14' F28' 106.9(12)
F29' C14' C13' 111.8(13)
F30' C14' C13' 109.4(10)
F28' C14' C13' 110.5(12)
F33' C15' F31' 106.9(12)
F33' C15' F32' 107.8(13)
F31' C15' F32' 107.2(13)
F33' C15' C13' 110.8(11)
F31' C15' C13' 112.5(12)
F32' C15' C13' 111.4(13)
F35' C16' F34' 107.7(13)
F35' C16' F36' 107.4(13)
F34' C16' F36' 107.4(12)
F35' C16' C13' 111.9(13)
F34' C16' C13' 112.0(12)
F36' C16' C13' 110.1(10)
O1 C1 C4 107.2(4)
O1 C1 C2 109.1(4)
C4 C1 C2 109.5(4)
O1 C1 C3 113.2(4)
C4 C1 C3 108.6(4)
C2 C1 C3 109.1(4)
F2 C2 F3 106.7(5)
F2 C2 F1 108.7(6)
F3 C2 F1 106.6(6)
F2 C2 C1 110.8(5)
F3 C2 C1 110.6(5)
F1 C2 C1 113.3(6)
F5 C3 F6 108.2(4)
F5 C3 F4 107.7(4)
F6 C3 F4 106.9(4)
F5 C3 C1 110.7(4)
F6 C3 C1 111.3(4)
F4 C3 C1 112.0(4)
F8 C4 F9 106.9(4)
F8 C4 F7 108.0(4)
F9 C4 F7 107.5(4)
F8 C4 C1 110.5(4)
F9 C4 C1 110.3(4)
F7 C4 C1 113.3(4)
O1 C1' C4' 108.8(6)
O1 C1' C2' 111.2(6)
C4' C1' C2' 109.9(6)
O1 C1' C3' 106.5(6)
C4' C1' C3' 110.7(6)
C2' C1' C3' 109.6(6)
F3' C2' F2' 107.6(8)
F3' C2' F1' 107.5(9)
F2' C2' F1' 107.1(9)
F3' C2' C1' 111.3(7)
F2' C2' C1' 110.2(8)
F1' C2' C1' 112.9(8)
F4' C3' F5' 107.9(7)
F4' C3' F6' 108.3(7)
F5' C3' F6' 108.5(7)
F4' C3' C1' 111.9(7)
F5' C3' C1' 109.8(6)
F6' C3' C1' 110.2(7)
F8' C4' F9' 107.3(7)
F8' C4' F7' 108.7(6)
F9' C4' F7' 107.3(6)
F8' C4' C1' 111.5(6)
F9' C4' C1' 109.8(6)
F7' C4' C1' 112.0(7)
O4 Al1 O3 108.80(7)
O4 Al1 O1 113.47(7)
O3 Al1 O1 107.02(7)
O4 Al1 O2 107.31(7)
O3 Al1 O2 113.52(7)
O1 Al1 O2 106.84(7)
O2 C5 C6 111.14(17)
O2 C5 C7 111.09(17)
C6 C5 C7 109.14(19)
O2 C5 C8 107.22(17)
C6 C5 C8 109.32(17)
C7 C5 C8 108.87(18)
F12 C6 F11 107.7(2)
F12 C6 F10 107.44(19)
F11 C6 F10 107.52(19)
F12 C6 C5 110.94(19)
F11 C6 C5 110.05(18)
F10 C6 C5 112.94(19)
F14 C7 F15 107.5(2)
F14 C7 F13 107.8(2)
F15 C7 F13 107.0(2)
F14 C7 C5 110.8(2)
F15 C7 C5 111.3(2)
F13 C7 C5 112.1(2)
F17 C8 F18 107.3(2)
F17 C8 F16 107.72(19)
F18 C8 F16 106.89(18)
F17 C8 C5 111.00(18)
F18 C8 C5 111.17(18)
F16 C8 C5 112.52(19)
O3 C9 C11 107.95(18)
O3 C9 C10 111.31(16)
C11 C9 C10 108.88(18)
O3 C9 C12 109.77(17)
C11 C9 C12 109.72(19)
C10 C9 C12 109.18(18)
F21 C10 F20 107.45(17)
F21 C10 F19 107.77(18)
F20 C10 F19 107.55(18)
F21 C10 C9 110.89(18)
F20 C10 C9 110.64(17)
F19 C10 C9 112.34(17)
F23 C11 F24 107.7(2)
F23 C11 F22 107.24(19)
F24 C11 F22 107.4(2)
F23 C11 C9 111.62(19)
F24 C11 C9 111.28(19)
F22 C11 C9 111.3(2)
F26 C12 F27 107.6(2)
F26 C12 F25 107.5(2)
F27 C12 F25 107.69(18)
F26 C12 C9 110.60(18)
F27 C12 C9 110.6(2)
F25 C12 C9 112.6(2)
C19 C17 C25 107.84(18)
C19 C17 C18 126.2(2)
C25 C17 C18 125.63(19)
C19 C17 Ru1 71.45(12)
C25 C17 Ru1 71.23(11)
C18 C17 Ru1 128.35(16)
C17 C18 H18A 109.5
C17 C18 H18B 109.5
H18A C18 H18B 109.5
C17 C18 H18C 109.5
H18A C18 H18C 109.5
H18B C18 H18C 109.5
C21 C19 C17 108.82(17)
C21 C19 C20 125.4(2)
C17 C19 C20 125.6(2)
C21 C19 Ru1 71.27(11)
C17 C19 Ru1 71.44(12)
C20 C19 Ru1 127.47(15)
C19 C20 H20A 109.5
C19 C20 H20B 109.5
H20A C20 H20B 109.5
C19 C20 H20C 109.5
H20A C20 H20C 109.5
H20B C20 H20C 109.5
C19 C21 C23 107.69(18)
C19 C21 C22 125.68(18)
C23 C21 C22 125.20(18)
C19 C21 Ru1 71.69(12)
C23 C21 Ru1 72.87(11)
C22 C21 Ru1 131.69(14)
C21 C22 H22A 109.5
C21 C22 H22B 109.5
H22A C22 H22B 109.5
C21 C22 H22C 109.5
H22A C22 H22C 109.5
H22B C22 H22C 109.5
C24 C23 C25 126.62(18)
C24 C23 C21 126.11(18)
C25 C23 C21 107.24(17)
C24 C23 Ru1 124.06(13)
C25 C23 Ru1 69.87(11)
C21 C23 Ru1 69.76(11)
C23 C24 Ru2 95.21(12)
C23 C24 H24A 112.7
Ru2 C24 H24A 112.7
C23 C24 H24B 112.7
Ru2 C24 H24B 112.7
H24A C24 H24B 110.2
C17 C25 C23 108.29(17)
C17 C25 C26 125.54(18)
C23 C25 C26 125.53(19)
C17 C25 Ru1 71.60(11)
C23 C25 Ru1 72.97(10)
C26 C25 Ru1 128.42(15)
C25 C26 H26A 109.5
C25 C26 H26B 109.5
H26A C26 H26B 109.5
C25 C26 H26C 109.5
H26A C26 H26C 109.5
H26B C26 H26C 109.5
O5 C27 Ru1 174.6(2)
O6 C28 Ru1 177.8(2)
C37 C29 C31 108.35(18)
C37 C29 C30 126.30(19)
C31 C29 C30 123.9(2)
C37 C29 Ru2 70.93(11)
C31 C29 Ru2 69.59(11)
C30 C29 Ru2 135.82(15)
C29 C30 H30A 109.5
C29 C30 H30B 109.5
H30A C30 H30B 109.5
C29 C30 H30C 109.5
H30A C30 H30C 109.5
H30B C30 H30C 109.5
C33 C31 C29 108.23(18)
C33 C31 C32 125.68(18)
C29 C31 C32 125.49(19)
C33 C31 Ru2 68.43(11)
C29 C31 Ru2 74.26(11)
C32 C31 Ru2 129.88(15)
C31 C32 H32A 109.5
C31 C32 H32B 109.5
H32A C32 H32B 109.5
C31 C32 H32C 109.5
H32A C32 H32C 109.5
H32B C32 H32C 109.5
C31 C33 C35 107.35(17)
C31 C33 C34 125.26(19)
C35 C33 C34 127.18(19)
C31 C33 Ru2 74.39(12)
C35 C33 Ru2 70.35(11)
C34 C33 Ru2 124.81(14)
C33 C34 H34A 109.5
C33 C34 H34B 109.5
H34A C34 H34B 109.5
C33 C34 H34C 109.5
H34A C34 H34C 109.5
H34B C34 H34C 109.5
C37 C35 C33 107.63(17)
C37 C35 C36 125.85(19)
C33 C35 C36 125.98(18)
C37 C35 Ru2 75.86(12)
C33 C35 Ru2 71.04(11)
C36 C35 Ru2 125.32(15)
C35 C36 H36A 109.5
C35 C36 H36B 109.5
H36A C36 H36B 109.5
C35 C36 H36C 109.5
H36A C36 H36C 109.5
H36B C36 H36C 109.5
C29 C37 C35 108.39(17)
C29 C37 C38 125.94(19)
C35 C37 C38 125.32(19)
C29 C37 Ru2 73.55(11)
C35 C37 Ru2 67.11(11)
C38 C37 Ru2 130.28(15)
C37 C38 H38A 109.5
C37 C38 H38B 109.5
H38A C38 H38B 109.5
C37 C38 H38C 109.5
H38A C38 H38C 109.5
H38B C38 H38C 109.5
O7 C39 Ru2 171.60(19)
O8 C40 Ru2 136.78(18)
O8 C40 Ru1 133.49(17)
Ru2 C40 Ru1 89.66(8)
C1 O1 C1' 9.2(4)
C1 O1 Al1 142.2(2)
C1' O1 Al1 146.8(3)
C5 O2 Al1 146.73(14)
C9 O3 Al1 148.13(14)
C13 O4 C13' 6.6(7)
C13 O4 Al1 148.89(14)
C13' O4 Al1 155.4(6)
C27 Ru1 C28 92.34(9)
C27 Ru1 C40 90.63(9)
C28 Ru1 C40 81.67(9)
C27 Ru1 C21 157.23(8)
C28 Ru1 C21 105.96(8)
C40 Ru1 C21 105.10(8)
C27 Ru1 C25 94.84(8)
C28 Ru1 C25 150.17(9)
C40 Ru1 C25 127.06(7)
C21 Ru1 C25 62.57(7)
C27 Ru1 C17 98.33(9)
C28 Ru1 C17 113.10(9)
C40 Ru1 C17 162.19(8)
C21 Ru1 C17 62.31(8)
C25 Ru1 C17 37.18(7)
C27 Ru1 C19 131.34(9)
C28 Ru1 C19 91.89(9)
C40 Ru1 C19 137.90(8)
C21 Ru1 C19 37.04(7)
C25 Ru1 C19 62.00(7)
C17 Ru1 C19 37.11(8)
C27 Ru1 C23 124.48(8)
C28 Ru1 C23 142.90(8)
C40 Ru1 C23 100.40(7)
C21 Ru1 C23 37.37(7)
C25 Ru1 C23 37.15(7)
C17 Ru1 C23 61.86(7)
C19 Ru1 C23 61.66(7)
C27 Ru1 Ru2 96.71(7)
C28 Ru1 Ru2 124.19(7)
C40 Ru1 Ru2 43.45(5)
C21 Ru1 Ru2 84.28(5)
C25 Ru1 Ru2 83.65(5)
C17 Ru1 Ru2 119.70(5)
C19 Ru1 Ru2 119.93(5)
C23 Ru1 Ru2 61.58(5)
C39 Ru2 C40 83.98(9)
C39 Ru2 C35 91.45(8)
C40 Ru2 C35 137.68(8)
C39 Ru2 C24 85.52(8)
C40 Ru2 C24 119.47(8)
C35 Ru2 C24 101.96(7)
C39 Ru2 C33 90.96(8)
C40 Ru2 C33 99.26(8)
C35 Ru2 C33 38.61(7)
C24 Ru2 C33 140.40(7)
C39 Ru2 C31 123.65(8)
C40 Ru2 C31 85.35(8)
C35 Ru2 C31 62.55(7)
C24 Ru2 C31 145.09(7)
C33 Ru2 C31 37.17(7)
C39 Ru2 C37 124.65(8)
C40 Ru2 C37 143.46(8)
C35 Ru2 C37 37.03(7)
C24 Ru2 C37 87.88(7)
C33 Ru2 C37 62.15(7)
C31 Ru2 C37 60.57(7)
C39 Ru2 C29 150.69(8)
C40 Ru2 C29 108.47(8)
C35 Ru2 C29 61.24(7)
C24 Ru2 C29 109.12(7)
C33 Ru2 C29 61.37(7)
C31 Ru2 C29 36.15(7)
C37 Ru2 C29 35.52(8)
C39 Ru2 Ru1 104.12(6)
C40 Ru2 Ru1 46.89(6)
C35 Ru2 Ru1 164.42(5)
C24 Ru2 Ru1 79.14(5)
C33 Ru2 Ru1 139.36(5)
C31 Ru2 Ru1 107.73(5)
C37 Ru2 Ru1 128.29(5)
C29 Ru2 Ru1 103.53(5)

loop_
_geom_bond_atom_site_label_1
_geom_bond_atom_site_label_2
_geom_bond_distance
C13 O4 1.355(3)
C13 C15 1.551(3)
C13 C16 1.553(3)
C13 C14 1.553(3)
C14 F30 1.328(3)
C14 F29 1.334(4)
C14 F28 1.337(3)
C15 F33 1.320(4)
C15 F32 1.332(4)
C15 F31 1.341(3)
C16 F36 1.324(4)
C16 F35 1.324(4)
C16 F34 1.339(4)
C13' O4 1.359(15)
C13' C16' 1.536(14)
C13' C15' 1.543(14)
C13' C14' 1.549(14)
C14' F29' 1.321(13)
C14' F30' 1.334(13)
C14' F28' 1.338(13)
C15' F33' 1.322(13)
C15' F31' 1.328(13)
C15' F32' 1.332(13)
C16' F35' 1.327(13)
C16' F34' 1.328(13)
C16' F36' 1.337(13)
C1 O1 1.357(5)
C1 C4 1.545(6)
C1 C2 1.546(7)
C1 C3 1.563(6)
C2 F2 1.330(7)
C2 F3 1.334(7)
C2 F1 1.336(7)
C3 F5 1.321(5)
C3 F6 1.333(5)
C3 F4 1.349(5)
C4 F8 1.321(5)
C4 F9 1.333(6)
C4 F7 1.336(6)
C1' O1 1.371(9)
C1' C4' 1.542(9)
C1' C2' 1.546(10)
C1' C3' 1.549(10)
C2' F3' 1.324(10)
C2' F2' 1.325(10)
C2' F1' 1.341(10)
C3' F4' 1.324(9)
C3' F5' 1.334(9)
C3' F6' 1.342(8)
C4' F8' 1.313(9)
C4' F9' 1.340(8)
C4' F7' 1.344(8)
Al1 O4 1.7269(14)
Al1 O3 1.7289(14)
Al1 O1 1.7319(14)
Al1 O2 1.7362(14)
C5 O2 1.347(2)
C5 C6 1.552(3)
C5 C7 1.555(3)
C5 C8 1.559(3)
C6 F12 1.330(3)
C6 F11 1.331(3)
C6 F10 1.336(3)
C7 F14 1.326(3)
C7 F15 1.331(3)
C7 F13 1.342(3)
C8 F17 1.321(3)
C8 F18 1.331(3)
C8 F16 1.342(3)
C9 O3 1.355(2)
C9 C11 1.550(3)
C9 C10 1.554(3)
C9 C12 1.558(3)
C10 F21 1.333(3)
C10 F20 1.334(3)
C10 F19 1.338(2)
C11 F23 1.328(3)
C11 F24 1.333(3)
C11 F22 1.350(3)
C12 F26 1.326(3)
C12 F27 1.336(3)
C12 F25 1.337(3)
C17 C19 1.434(3)
C17 C25 1.435(3)
C17 C18 1.498(3)
C17 Ru1 2.253(2)
C18 H18A 0.9800
C18 H18B 0.9800
C18 H18C 0.9800
C19 C21 1.429(3)
C19 C20 1.497(3)
C19 Ru1 2.253(2)
C20 H20A 0.9800
C20 H20B 0.9800
C20 H20C 0.9800
C21 C23 1.454(3)
C21 C22 1.496(3)
C21 Ru1 2.247(2)
C22 H22A 0.9800
C22 H22B 0.9800
C22 H22C 0.9800
C23 C24 1.445(3)
C23 C25 1.446(3)
C23 Ru1 2.2891(19)
C24 Ru2 2.1944(19)
C24 H24A 0.9900
C24 H24B 0.9900
C25 C26 1.489(3)
C25 Ru1 2.2478(19)
C26 H26A 0.9800
C26 H26B 0.9800
C26 H26C 0.9800
C27 O5 1.139(3)
C27 Ru1 1.900(2)
C28 O6 1.138(3)
C28 Ru1 1.909(2)
C29 C37 1.417(3)
C29 C31 1.434(3)
C29 C30 1.500(3)
C29 Ru2 2.3395(19)
C30 H30A 0.9800
C30 H30B 0.9800
C30 H30C 0.9800
C31 C33 1.429(3)
C31 C32 1.498(3)
C31 Ru2 2.278(2)
C32 H32A 0.9800
C32 H32B 0.9800
C32 H32C 0.9800
C33 C35 1.451(3)
C33 C34 1.498(3)
C33 Ru2 2.200(2)
C34 H34A 0.9800
C34 H34B 0.9800
C34 H34C 0.9800
C35 C37 1.432(3)
C35 C36 1.498(3)
C35 Ru2 2.190(2)
C36 H36A 0.9800
C36 H36B 0.9800
C36 H36C 0.9800
C37 C38 1.498(3)
C37 Ru2 2.3056(19)
C38 H38A 0.9800
C38 H38B 0.9800
C38 H38C 0.9800
C39 O7 1.141(3)
C39 Ru2 1.875(2)
C40 O8 1.165(2)
C40 Ru2 2.022(2)
C40 Ru1 2.147(2)
Ru1 Ru2 2.9403(3)
